data_2229600
loop_
_publ_author_name
'Preis, Jasmin'
'Schollmeyer, Dieter'
'Detert, Heiner'

_publ_section_title
;
 5-Methyl-3-(3-methylphenyl)-7-phenyl-1,2,4-triazolo[4,3-<i>c</i>]pyrimidine
;
_journal_coeditor_code BT5497
_journal_issue 4
_journal_name_full 'Acta Crystallographica Section E'
_journal_page_first o987
_journal_paper_doi 10.1107/S1600536811010683
_journal_volume 67
_journal_year 2011
_chemical_formula_iupac 'C19 H16 N4'
_chemical_formula_moiety 'C19 H16 N4'
_chemical_formula_sum 'C19 H16 N4'
_chemical_formula_weight 300.36
_chemical_melting_point 412
_chemical_name_systematic
;
5-Methyl-3-(3-methylphenyl)-7-phenyl-1,2,4-triazolo[4,3-<i>c</i>]pyrimidine
;
_space_group_IT_number 2
_symmetry_cell_setting triclinic
_symmetry_space_group_name_Hall '-P 1'
_symmetry_space_group_name_H-M 'P -1'
_atom_sites_solution_hydrogens geom
_atom_sites_solution_primary direct
_atom_sites_solution_secondary difmap
_audit_creation_method SHELXL-97
_cell_angle_alpha 79.963(5)
_cell_angle_beta 74.894(5)
_cell_angle_gamma 81.877(5)
_cell_formula_units_Z 2
_cell_length_a 6.4270(4)
_cell_length_b 11.1706(6)
_cell_length_c 11.3672(7)
_cell_measurement_reflns_used 25
_cell_measurement_temperature 193(2)
_cell_measurement_theta_max 70
_cell_measurement_theta_min 61
_cell_volume 771.88(8)
_computing_cell_refinement 'CAD-4 Software (Enraf--Nonius, 1989)'
_computing_data_collection 'CAD-4 Software (Enraf--Nonius, 1989)'
_computing_data_reduction 'CORINC (Dr\"ager & Gattow, 1971)'
_computing_molecular_graphics 'PLATON (Spek, 2009)'
_computing_publication_material 'PLATON (Spek, 2009)'
_computing_structure_refinement 'SHELXL97 (Sheldrick, 2008)'
_computing_structure_solution 'SIR97 (Altomare <i>et al.</i>, 1999)'
_diffrn_ambient_temperature 193(2)
_diffrn_measured_fraction_theta_full 0.999
_diffrn_measured_fraction_theta_max 0.999
_diffrn_measurement_device '\k-geometry diffractometer'
_diffrn_measurement_device_type 'Enraf--Nonius CAD-4'
_diffrn_measurement_method \w/2\q
_diffrn_radiation_monochromator graphite
_diffrn_radiation_type CuK\a
_diffrn_radiation_wavelength 1.54178
_diffrn_reflns_av_R_equivalents 0.0882
_diffrn_reflns_av_sigmaI/netI 0.0364
_diffrn_reflns_limit_h_max 0
_diffrn_reflns_limit_h_min -7
_diffrn_reflns_limit_k_max 13
_diffrn_reflns_limit_k_min -13
_diffrn_reflns_limit_l_max 13
_diffrn_reflns_limit_l_min -13
_diffrn_reflns_number 3207
_diffrn_reflns_theta_full 69.92
_diffrn_reflns_theta_max 69.92
_diffrn_reflns_theta_min 4.04
_diffrn_standards_decay_% 2
_diffrn_standards_interval_time 60
_diffrn_standards_number 3
_exptl_absorpt_coefficient_mu 0.625
_exptl_absorpt_correction_type none
_exptl_crystal_colour yellow
_exptl_crystal_density_diffrn 1.292
_exptl_crystal_density_method 'not measured'
_exptl_crystal_description plate
_exptl_crystal_F_000 316
_exptl_crystal_size_max 0.45
_exptl_crystal_size_mid 0.40
_exptl_crystal_size_min 0.25
_refine_diff_density_max 0.253
_refine_diff_density_min -0.211
_refine_ls_extinction_coef 0.0261(19)
_refine_ls_extinction_expression Fc^*^=kFc[1+0.001xFc^2^\l^3^/sin(2\q)]^-1/4^
_refine_ls_extinction_method 'SHELXL97 (Sheldrick, 2008)'
_refine_ls_goodness_of_fit_ref 1.030
_refine_ls_hydrogen_treatment constr
_refine_ls_matrix_type full
_refine_ls_number_parameters 211
_refine_ls_number_reflns 2924
_refine_ls_number_restraints 0
_refine_ls_restrained_S_all 1.030
_refine_ls_R_factor_all 0.0479
_refine_ls_R_factor_gt 0.0416
_refine_ls_shift/su_max 0.000
_refine_ls_shift/su_mean 0.000
_refine_ls_structure_factor_coef Fsqd
_refine_ls_weighting_details 'calc w=1/[\s^2^(Fo^2^)+(0.0657P)^2^+0.1681P] where P=(Fo^2^+2Fc^2^)/3'
_refine_ls_weighting_scheme calc
_refine_ls_wR_factor_obs 0.1133
_refine_ls_wR_factor_ref 0.1187
_reflns_number_gt 2573
_reflns_number_total 2924
_reflns_threshold_expression I>2\s(I)
_cod_data_source_file bt5497.cif
_cod_data_source_block I
_cod_database_code 2229600
_cod_database_fobs_code 2229600

loop_
_symmetry_equiv_pos_as_xyz
'x, y, z'
'-x, -y, -z'

loop_
_atom_site_type_symbol
_atom_site_label
_atom_site_fract_x
_atom_site_fract_y
_atom_site_fract_z
_atom_site_U_iso_or_equiv
_atom_site_adp_type
_atom_site_calc_flag
_atom_site_refinement_flags
_atom_site_occupancy
_atom_site_disorder_assembly
_atom_site_disorder_group
C C1 0.4291(2) 0.07105(12) 0.69733(11) 0.0279(3) Uani d . 1 . .
N N2 0.35695(17) 0.15861(10) 0.60994(9) 0.0269(3) Uani d . 1 . .
C C3 0.3949(2) 0.27979(12) 0.56152(12) 0.0295(3) Uani d . 1 . .
N N4 0.30230(19) 0.33877(10) 0.47760(10) 0.0322(3) Uani d . 1 . .
C C5 0.1646(2) 0.28265(12) 0.43301(12) 0.0291(3) Uani d . 1 . .
C C6 0.1357(2) 0.16223(12) 0.46841(12) 0.0300(3) Uani d . 1 . .
H H6 0.0468 0.1239 0.4343 0.036 Uiso calc R 1 . .
C C7 0.2419(2) 0.09577(12) 0.55754(12) 0.0275(3) Uani d . 1 . .
N N8 0.24802(18) -0.02029(10) 0.60599(10) 0.0317(3) Uani d . 1 . .
N N9 0.36567(18) -0.03428(10) 0.69480(10) 0.0318(3) Uani d . 1 . .
C C10 0.5391(2) 0.09494(12) 0.78900(12) 0.0284(3) Uani d . 1 . .
C C11 0.4254(2) 0.16174(12) 0.88241(12) 0.0315(3) Uani d . 1 . .
H H11 0.2792 0.1931 0.8849 0.038 Uiso calc R 1 . .
C C12 0.5209(2) 0.18358(12) 0.97209(12) 0.0334(3) Uani d . 1 . .
C C13 0.7358(2) 0.13693(13) 0.96559(13) 0.0371(3) Uani d . 1 . .
H H13 0.8051 0.1516 1.0252 0.045 Uiso calc R 1 . .
C C14 0.8494(2) 0.06977(15) 0.87386(14) 0.0404(4) Uani d . 1 . .
H H14 0.9956 0.0384 0.8713 0.049 Uiso calc R 1 . .
C C15 0.7522(2) 0.04762(14) 0.78542(13) 0.0355(3) Uani d . 1 . .
H H15 0.8305 0.0006 0.7230 0.043 Uiso calc R 1 . .
C C16 0.3970(3) 0.25436(16) 1.07371(15) 0.0502(4) Uani d . 1 . .
H H16A 0.4322 0.3392 1.0529 0.075 Uiso calc R 1 . .
H H16B 0.4366 0.2176 1.1507 0.075 Uiso calc R 1 . .
H H16C 0.2413 0.2525 1.0838 0.075 Uiso calc R 1 . .
C C17 0.5494(3) 0.33769(13) 0.60606(13) 0.0379(3) Uani d . 1 . .
H H17A 0.5796 0.4161 0.5543 0.057 Uiso calc R 1 . .
H H17B 0.6845 0.2838 0.6018 0.057 Uiso calc R 1 . .
H H17C 0.4855 0.3513 0.6915 0.057 Uiso calc R 1 . .
C C18 0.0596(2) 0.36189(12) 0.34111(12) 0.0316(3) Uani d . 1 . .
C C19 0.1311(3) 0.47490(14) 0.28749(15) 0.0450(4) Uani d . 1 . .
H H19 0.2440 0.5028 0.3121 0.054 Uiso calc R 1 . .
C C20 0.0393(3) 0.54751(16) 0.19826(17) 0.0555(5) Uani d . 1 . .
H H20 0.0908 0.6243 0.1615 0.067 Uiso calc R 1 . .
C C21 -0.1258(3) 0.50869(16) 0.16287(16) 0.0522(4) Uani d . 1 . .
H H21 -0.1885 0.5584 0.1017 0.063 Uiso calc R 1 . .
C C22 -0.2000(3) 0.39726(16) 0.21656(16) 0.0476(4) Uani d . 1 . .
H H22 -0.3149 0.3707 0.1926 0.057 Uiso calc R 1 . .
C C23 -0.1088(2) 0.32384(14) 0.30495(14) 0.0383(3) Uani d . 1 . .
H H23 -0.1610 0.2472 0.3412 0.046 Uiso calc R 1 . .

loop_
_atom_site_aniso_label
_atom_site_aniso_U_11
_atom_site_aniso_U_22
_atom_site_aniso_U_33
_atom_site_aniso_U_12
_atom_site_aniso_U_13
_atom_site_aniso_U_23
C1 0.0275(6) 0.0296(6) 0.0261(6) -0.0006(5) -0.0059(5) -0.0052(5)
N2 0.0276(5) 0.0283(6) 0.0264(5) -0.0024(4) -0.0077(4) -0.0067(4)
C3 0.0327(7) 0.0293(7) 0.0279(6) -0.0057(5) -0.0075(5) -0.0054(5)
N4 0.0381(6) 0.0315(6) 0.0301(6) -0.0064(5) -0.0125(5) -0.0040(5)
C5 0.0292(6) 0.0320(7) 0.0275(6) -0.0024(5) -0.0072(5) -0.0084(5)
C6 0.0306(7) 0.0320(7) 0.0307(7) -0.0019(5) -0.0106(5) -0.0096(5)
C7 0.0264(6) 0.0292(6) 0.0290(6) -0.0031(5) -0.0064(5) -0.0099(5)
N8 0.0349(6) 0.0293(6) 0.0344(6) -0.0021(4) -0.0137(5) -0.0067(5)
N9 0.0337(6) 0.0311(6) 0.0329(6) -0.0014(4) -0.0121(5) -0.0059(5)
C10 0.0305(7) 0.0288(7) 0.0265(6) -0.0035(5) -0.0088(5) -0.0022(5)
C11 0.0319(7) 0.0317(7) 0.0317(7) 0.0031(5) -0.0124(5) -0.0046(5)
C12 0.0431(8) 0.0293(7) 0.0297(7) 0.0017(6) -0.0144(6) -0.0046(5)
C13 0.0426(8) 0.0393(8) 0.0344(7) -0.0020(6) -0.0209(6) -0.0029(6)
C14 0.0307(7) 0.0510(9) 0.0410(8) 0.0011(6) -0.0143(6) -0.0061(7)
C15 0.0311(7) 0.0423(8) 0.0320(7) 0.0010(6) -0.0062(5) -0.0088(6)
C16 0.0641(11) 0.0504(9) 0.0417(9) 0.0153(8) -0.0249(8) -0.0206(7)
C17 0.0474(8) 0.0352(7) 0.0368(7) -0.0144(6) -0.0187(6) 0.0008(6)
C18 0.0355(7) 0.0321(7) 0.0285(7) 0.0013(5) -0.0104(5) -0.0081(5)
C19 0.0572(10) 0.0350(8) 0.0494(9) -0.0071(7) -0.0261(8) -0.0021(7)
C20 0.0750(12) 0.0369(9) 0.0590(11) -0.0055(8) -0.0320(9) 0.0051(8)
C21 0.0667(11) 0.0456(9) 0.0472(9) 0.0101(8) -0.0299(8) -0.0028(7)
C22 0.0493(9) 0.0526(10) 0.0486(9) 0.0026(7) -0.0275(7) -0.0101(7)
C23 0.0395(8) 0.0395(8) 0.0395(8) -0.0025(6) -0.0162(6) -0.0065(6)

loop_
_atom_type_symbol
_atom_type_description
_atom_type_scat_dispersion_real
_atom_type_scat_dispersion_imag
_atom_type_scat_source
C C 0.0181 0.0091 'International Tables Vol C Tables 4.2.6.8 and 6.1.1.4'
H H 0.0000 0.0000 'International Tables Vol C Tables 4.2.6.8 and 6.1.1.4'
N N 0.0311 0.0180 'International Tables Vol C Tables 4.2.6.8 and 6.1.1.4'

loop_
_geom_angle_atom_site_label_1
_geom_angle_atom_site_label_2
_geom_angle_atom_site_label_3
_geom_angle_site_symmetry_1
_geom_angle_site_symmetry_3
_geom_angle
_geom_angle_publ_flag
N9 C1 N2 . . 109.46(11) ?
N9 C1 C10 . . 124.55(12) ?
N2 C1 C10 . . 125.66(11) ?
C7 N2 C1 . . 104.30(10) ?
C7 N2 C3 . . 120.16(11) ?
C1 N2 C3 . . 135.10(11) ?
N4 C3 N2 . . 120.52(12) ?
N4 C3 C17 . . 120.83(12) ?
N2 C3 C17 . . 118.63(11) ?
C3 N4 C5 . . 120.57(12) ?
C6 C5 N4 . . 121.74(12) ?
C6 C5 C18 . . 122.78(12) ?
N4 C5 C18 . . 115.43(11) ?
C5 C6 C7 . . 117.99(12) ?
N8 C7 N2 . . 110.52(11) ?
N8 C7 C6 . . 131.23(12) ?
N2 C7 C6 . . 118.22(12) ?
C7 N8 N9 . . 106.71(10) ?
C1 N9 N8 . . 108.99(11) ?
C15 C10 C11 . . 119.64(12) ?
C15 C10 C1 . . 120.71(12) ?
C11 C10 C1 . . 119.62(11) ?
C12 C11 C10 . . 121.45(12) ?
C11 C12 C13 . . 117.93(13) ?
C11 C12 C16 . . 121.36(13) ?
C13 C12 C16 . . 120.71(13) ?
C14 C13 C12 . . 121.05(13) ?
C13 C14 C15 . . 120.59(13) ?
C14 C15 C10 . . 119.32(13) ?
C19 C18 C23 . . 118.62(13) ?
C19 C18 C5 . . 120.26(12) ?
C23 C18 C5 . . 121.10(13) ?
C20 C19 C18 . . 120.64(14) ?
C21 C20 C19 . . 120.20(16) ?
C20 C21 C22 . . 119.68(15) ?
C21 C22 C23 . . 120.60(15) ?
C22 C23 C18 . . 120.25(14) ?
C5 C6 H6 . . 121.00 ?
C7 C6 H6 . . 121.00 ?
C10 C11 H11 . . 119.00 ?
C12 C11 H11 . . 119.00 ?
C12 C13 H13 . . 119.00 ?
C14 C13 H13 . . 120.00 ?
C13 C14 H14 . . 120.00 ?
C15 C14 H14 . . 120.00 ?
C10 C15 H15 . . 120.00 ?
C14 C15 H15 . . 120.00 ?
C12 C16 H16A . . 109.00 ?
C12 C16 H16B . . 109.00 ?
C12 C16 H16C . . 109.00 ?
H16A C16 H16B . . 109.00 ?
H16A C16 H16C . . 109.00 ?
H16B C16 H16C . . 109.00 ?
C3 C17 H17A . . 109.00 ?
C3 C17 H17B . . 109.00 ?
C3 C17 H17C . . 109.00 ?
H17A C17 H17B . . 110.00 ?
H17A C17 H17C . . 109.00 ?
H17B C17 H17C . . 109.00 ?
C18 C19 H19 . . 120.00 ?
C20 C19 H19 . . 120.00 ?
C19 C20 H20 . . 120.00 ?
C21 C20 H20 . . 120.00 ?
C20 C21 H21 . . 120.00 ?
C22 C21 H21 . . 120.00 ?
C21 C22 H22 . . 120.00 ?
C23 C22 H22 . . 120.00 ?
C18 C23 H23 . . 120.00 ?
C22 C23 H23 . . 120.00 ?

loop_
_geom_bond_atom_site_label_1
_geom_bond_atom_site_label_2
_geom_bond_site_symmetry_2
_geom_bond_distance
_geom_bond_publ_flag
C1 N9 . 1.3057(17) ?
C1 N2 . 1.3899(16) ?
C1 C10 . 1.4802(17) ?
N2 C7 . 1.3846(15) ?
N2 C3 . 1.3995(17) ?
C3 N4 . 1.2901(17) ?
C3 C17 . 1.4890(18) ?
N4 C5 . 1.3909(16) ?
C5 C6 . 1.3598(19) ?
C5 C18 . 1.4854(18) ?
C6 C7 . 1.4136(18) ?
C7 N8 . 1.3167(17) ?
N8 N9 . 1.3873(15) ?
C10 C15 . 1.3896(19) ?
C10 C11 . 1.3914(18) ?
C11 C12 . 1.3894(18) ?
C12 C13 . 1.393(2) ?
C12 C16 . 1.502(2) ?
C13 C14 . 1.380(2) ?
C14 C15 . 1.385(2) ?
C18 C19 . 1.388(2) ?
C18 C23 . 1.3939(19) ?
C19 C20 . 1.387(2) ?
C20 C21 . 1.375(2) ?
C21 C22 . 1.379(3) ?
C22 C23 . 1.382(2) ?
C6 H6 . 0.9500 ?
C11 H11 . 0.9500 ?
C13 H13 . 0.9500 ?
C14 H14 . 0.9500 ?
C15 H15 . 0.9500 ?
C16 H16A . 0.9800 ?
C16 H16B . 0.9800 ?
C16 H16C . 0.9800 ?
C17 H17A . 0.9800 ?
C17 H17B . 0.9800 ?
C17 H17C . 0.9800 ?
C19 H19 . 0.9500 ?
C20 H20 . 0.9500 ?
C21 H21 . 0.9500 ?
C22 H22 . 0.9500 ?
C23 H23 . 0.9500 ?

loop_
_geom_hbond_atom_site_label_D
_geom_hbond_atom_site_label_H
_geom_hbond_atom_site_label_A
_geom_hbond_site_symmetry_A
_geom_hbond_distance_DH
_geom_hbond_distance_HA
_geom_hbond_distance_DA
_geom_hbond_angle_DHA
C6 H6 N8 2_556 0.95 2.53 3.4597(17) 166
C23 H23 N8 2_556 0.95 2.61 3.5374(19) 167

loop_
_geom_torsion_atom_site_label_1
_geom_torsion_atom_site_label_2
_geom_torsion_atom_site_label_3
_geom_torsion_atom_site_label_4
_geom_torsion_site_symmetry_1
_geom_torsion_site_symmetry_2
_geom_torsion_site_symmetry_3
_geom_torsion_site_symmetry_4
_geom_torsion
_geom_torsion_publ_flag
N9 C1 N2 C7 . . . . 1.13(13) ?
C10 C1 N2 C7 . . . . -172.48(12) ?
N9 C1 N2 C3 . . . . -170.93(13) ?
C10 C1 N2 C3 . . . . 15.5(2) ?
C7 N2 C3 N4 . . . . 8.25(18) ?
C1 N2 C3 N4 . . . . 179.34(13) ?
C7 N2 C3 C17 . . . . -169.90(12) ?
C1 N2 C3 C17 . . . . 1.2(2) ?
N2 C3 N4 C5 . . . . -0.57(19) ?
C17 C3 N4 C5 . . . . 177.53(12) ?
C3 N4 C5 C6 . . . . -5.2(2) ?
C3 N4 C5 C18 . . . . 177.12(12) ?
N4 C5 C6 C7 . . . . 3.13(19) ?
C18 C5 C6 C7 . . . . -179.37(11) ?
C1 N2 C7 N8 . . . . -1.59(14) ?
C3 N2 C7 N8 . . . . 171.93(11) ?
C1 N2 C7 C6 . . . . 176.47(11) ?
C3 N2 C7 C6 . . . . -10.01(17) ?
C5 C6 C7 N8 . . . . -178.04(13) ?
C5 C6 C7 N2 . . . . 4.38(18) ?
N2 C7 N8 N9 . . . . 1.43(14) ?
C6 C7 N8 N9 . . . . -176.29(13) ?
N2 C1 N9 N8 . . . . -0.31(14) ?
C10 C1 N9 N8 . . . . 173.38(11) ?
C7 N8 N9 C1 . . . . -0.69(14) ?
N9 C1 C10 C15 . . . . 71.96(18) ?
N2 C1 C10 C15 . . . . -115.37(15) ?
N9 C1 C10 C11 . . . . -105.68(15) ?
N2 C1 C10 C11 . . . . 67.00(17) ?
C15 C10 C11 C12 . . . . 0.7(2) ?
C1 C10 C11 C12 . . . . 178.35(12) ?
C10 C11 C12 C13 . . . . 0.3(2) ?
C10 C11 C12 C16 . . . . -179.23(13) ?
C11 C12 C13 C14 . . . . -0.8(2) ?
C16 C12 C13 C14 . . . . 178.73(15) ?
C12 C13 C14 C15 . . . . 0.3(2) ?
C13 C14 C15 C10 . . . . 0.7(2) ?
C11 C10 C15 C14 . . . . -1.2(2) ?
C1 C10 C15 C14 . . . . -178.84(13) ?
C6 C5 C18 C19 . . . . -165.26(14) ?
N4 C5 C18 C19 . . . . 12.39(19) ?
C6 C5 C18 C23 . . . . 13.4(2) ?
N4 C5 C18 C23 . . . . -168.96(12) ?
C23 C18 C19 C20 . . . . -1.1(2) ?
C5 C18 C19 C20 . . . . 177.61(15) ?
C18 C19 C20 C21 . . . . 0.7(3) ?
C19 C20 C21 C22 . . . . 0.1(3) ?
C20 C21 C22 C23 . . . . -0.5(3) ?
C21 C22 C23 C18 . . . . 0.1(2) ?
C19 C18 C23 C22 . . . . 0.7(2) ?
C5 C18 C23 C22 . . . . -178.02(13) ?

loop_
_cod_related_entry_id
_cod_related_entry_database
_cod_related_entry_code
1 ChemSpider 30656568
